data_7057661
loop_
_publ_author_name
'Rad-Yousefnia, Negar'
'Shaabani, Behrouz'
'Zahedi, Mansoureh'
'Kubicki, Maciej'
'Ayg\"un, Muhittin'
'Lloret, Francesc'
'Julve, Miguel'
'Grze\'skiewicz, Anita M.'
'Zakerhamidi, Mohammad Sadegh'
'Kazak, Canan'

_publ_section_title
;
 Cd(ii) and Cu(ii) coordination polymers constructed from the expanded
 1,4-bis(4-pyridyl)-2,3-diaza-1,3-butadiene ligand: conventional and
 ultrasound-assisted synthesis, crystal structure, luminescence and
 magnetic properties
;
_journal_issue 19
_journal_name_full 'New Journal of Chemistry'
_journal_page_first 15860
_journal_paper_doi 10.1039/C8NJ02605J
_journal_volume 42
_journal_year 2018
_chemical_formula_moiety 'C12 H12 Cd N4 O5 S, H2 O'
_chemical_formula_sum 'C12 H14 Cd N4 O6 S'
_chemical_formula_weight 454.73
_space_group_crystal_system monoclinic
_space_group_IT_number 14
_space_group_name_Hall '-P 2yn'
_space_group_name_H-M_alt 'P 1 21/n 1'
_symmetry_space_group_name_Hall '-P 2yn'
_symmetry_space_group_name_H-M 'P 1 21/n 1'
_atom_sites_solution_hydrogens mixed
_audit_creation_method SHELXL-2014/7
_audit_update_record
;
2018-08-09 deposited with the CCDC.
2018-08-20 downloaded from the CCDC.
;
_cell_angle_alpha 90
_cell_angle_beta 94.598(10)
_cell_angle_gamma 90
_cell_formula_units_Z 4
_cell_length_a 5.6469(6)
_cell_length_b 10.3807(8)
_cell_length_c 30.356(4)
_cell_measurement_reflns_used 4235
_cell_measurement_temperature 100(1)
_cell_measurement_theta_max 27.8790
_cell_measurement_theta_min 3.3240
_cell_volume 1773.7(3)
_computing_cell_refinement 'CrysAlisPro 1.171.38.43 (Rigaku OD, 2015)'
_computing_data_collection 'CrysAlisPro 1.171.38.43 (Rigaku OD, 2015)'
_computing_data_reduction 'CrysAlisPro 1.171.38.43 (Rigaku OD, 2015)'
_computing_molecular_graphics 'Mercury (Macrae et al., 2008)'
_computing_publication_material 'SHELXL-2014/7 (Sheldrick, 2015)'
_computing_structure_refinement 'SHELXL (Sheldrick, 2015)'
_computing_structure_solution 'SHELXT (Sheldrick, 2015)'
_diffrn_ambient_environment N~2~
_diffrn_ambient_temperature 100(1)
_diffrn_detector 'CCD plate'
_diffrn_detector_area_resol_mean 16.1544
_diffrn_detector_type Eos
_diffrn_measured_fraction_theta_full 0.995
_diffrn_measured_fraction_theta_max 0.873
_diffrn_measurement_device 'four-circle diffractometer'
_diffrn_measurement_device_type 'Xcalibur, Eos'
_diffrn_radiation_monochromator graphite
_diffrn_radiation_probe x-ray
_diffrn_radiation_type 'Mo K\a'
_diffrn_radiation_wavelength 0.71073
_diffrn_reflns_av_R_equivalents 0.0805
_diffrn_reflns_av_unetI/netI 0.0655
_diffrn_reflns_Laue_measured_fraction_full 0.995
_diffrn_reflns_Laue_measured_fraction_max 0.873
_diffrn_reflns_limit_h_max 6
_diffrn_reflns_limit_h_min -7
_diffrn_reflns_limit_k_max 12
_diffrn_reflns_limit_k_min -13
_diffrn_reflns_limit_l_max 35
_diffrn_reflns_limit_l_min -36
_diffrn_reflns_number 11254
_diffrn_reflns_point_group_measured_fraction_full 0.995
_diffrn_reflns_point_group_measured_fraction_max 0.873
_diffrn_reflns_theta_full 25.000
_diffrn_reflns_theta_max 28.288
_diffrn_reflns_theta_min 3.332
_diffrn_source 'fine-focus sealed X-ray tube'
_diffrn_source_type 'Enhance (Mo) X-ray Source'
_exptl_absorpt_coefficient_mu 1.383
_exptl_absorpt_correction_T_max 1.00000
_exptl_absorpt_correction_T_min 0.64532
_exptl_absorpt_correction_type multi-scan
_exptl_absorpt_process_details
;
CrysAlisPro 1.171.38.43 (Rigaku Oxford Diffraction, 2015)
Empirical absorption correction using spherical harmonics,
 implemented in SCALE3 ABSPACK scaling algorithm.
;
_exptl_crystal_colour colourless
_exptl_crystal_density_diffrn 1.703
_exptl_crystal_description plate
_exptl_crystal_F_000 904
_exptl_crystal_size_max 0.3
_exptl_crystal_size_mid 0.25
_exptl_crystal_size_min 0.1
_refine_diff_density_max 1.957
_refine_diff_density_min -1.762
_refine_diff_density_rms 0.204
_refine_ls_extinction_method none
_refine_ls_goodness_of_fit_ref 1.122
_refine_ls_hydrogen_treatment constr
_refine_ls_matrix_type full
_refine_ls_number_parameters 227
_refine_ls_number_reflns 3851
_refine_ls_number_restraints 6
_refine_ls_restrained_S_all 1.122
_refine_ls_R_factor_all 0.0708
_refine_ls_R_factor_gt 0.0630
_refine_ls_shift/su_max 0.001
_refine_ls_shift/su_mean 0.000
_refine_ls_structure_factor_coef Fsqd
_refine_ls_weighting_details 'w=1/[\s^2^(Fo^2^)+(0.0647P)^2^+12.7639P] where P=(Fo^2^+2Fc^2^)/3'
_refine_ls_weighting_scheme calc
_refine_ls_wR_factor_gt 0.1517
_refine_ls_wR_factor_ref 0.1555
_reflns_Friedel_coverage 0.000
_reflns_number_gt 3553
_reflns_number_total 3851
_reflns_threshold_expression 'I > 2\s(I)'
_cod_data_source_file c8nj02605j2.cif
_cod_data_source_block 1
_cod_depositor_comments 'Adding full bibliography for 7057660--7057662.cif.'
_cod_database_code 7057661
_shelx_shelxl_version_number 2014/7
_shelx_space_group_comment
;
The symmetry employed for this shelxl refinement is uniquely defined
by the following loop, which should always be used as a source of
symmetry information in preference to the above space-group names.
They are only intended as comments.
;

loop_
_space_group_symop_operation_xyz
'x, y, z'
'-x+1/2, y+1/2, -z+1/2'
'-x, -y, -z'
'x-1/2, -y-1/2, z-1/2'

loop_
_atom_site_label
_atom_site_type_symbol
_atom_site_fract_x
_atom_site_fract_y
_atom_site_fract_z
_atom_site_U_iso_or_equiv
_atom_site_adp_type
_atom_site_occupancy
_atom_site_site_symmetry_order
_atom_site_calc_flag
_atom_site_refinement_flags_posn
_atom_site_refinement_flags_adp
_atom_site_refinement_flags_occupancy
_atom_site_disorder_assembly
_atom_site_disorder_group
Cd1 Cd 0.92555(6) 0.75748(3) 0.73788(2) 0.01076(15) Uani 1 1 d . . . . .
N1 N 0.4639(8) 0.7903(4) 1.16491(15) 0.0121(9) Uani 1 1 d . . . . .
C2 C 0.2924(11) 0.7548(5) 1.1339(2) 0.0196(12) Uani 1 1 d . . . . .
H2 H 0.1515 0.7165 1.1430 0.023 Uiso 1 1 calc R U . . .
C3 C 0.3146(11) 0.7723(6) 1.0895(2) 0.0213(12) Uani 1 1 d . . . . .
H3 H 0.1890 0.7482 1.0684 0.026 Uiso 1 1 calc R U . . .
C4 C 0.5207(10) 0.8252(5) 1.07571(19) 0.0187(11) Uani 1 1 d . . . . .
C5 C 0.6992(10) 0.8620(5) 1.10762(19) 0.0170(11) Uani 1 1 d . . . . .
H5 H 0.8427 0.8992 1.0993 0.020 Uiso 1 1 calc R U . . .
C6 C 0.6624(10) 0.8430(5) 1.15183(19) 0.0175(11) Uani 1 1 d . . . . .
H6 H 0.7832 0.8686 1.1737 0.021 Uiso 1 1 calc R U . . .
C7 C 0.5509(10) 0.8401(6) 1.0282(2) 0.0228(12) Uani 1 1 d . . . . .
H7 H 0.4177 0.8242 1.0078 0.027 Uiso 1 1 calc R U . . .
N8 N 0.7426(9) 0.8726(5) 1.01326(16) 0.0234(11) Uani 1 1 d . . . . .
N9 N 0.7238(9) 0.8777(6) 0.96713(17) 0.0258(12) Uani 1 1 d . . . . .
C10 C 0.9090(10) 0.8476(6) 0.95008(19) 0.0211(12) Uani 1 1 d . . . . .
H10 H 1.0469 0.8278 0.9689 0.025 Uiso 1 1 calc R U . . .
C11 C 0.9226(10) 0.8416(5) 0.90210(19) 0.0184(11) Uani 1 1 d . . . . .
C12 C 1.1167(11) 0.7879(6) 0.8840(2) 0.0214(12) Uani 1 1 d . . . . .
H12 H 1.2505 0.7605 0.9026 0.026 Uiso 1 1 calc R U . . .
C13 C 1.1150(10) 0.7743(5) 0.83907(19) 0.0159(11) Uani 1 1 d . . . . .
H13 H 1.2493 0.7368 0.8272 0.019 Uiso 1 1 calc R U . . .
N14 N 0.9303(8) 0.8122(4) 0.81102(15) 0.0138(9) Uani 1 1 d . . . . .
C15 C 0.7459(10) 0.8669(5) 0.82865(18) 0.0158(11) Uani 1 1 d . . . . .
H15 H 0.6162 0.8957 0.8093 0.019 Uiso 1 1 calc R U . . .
C16 C 0.7333(10) 0.8840(5) 0.87372(18) 0.0167(11) Uani 1 1 d . . . . .
H16 H 0.5988 0.9237 0.8849 0.020 Uiso 1 1 calc R U . . .
O17 O 0.6052(6) 0.6228(4) 0.73595(13) 0.0163(8) Uani 1 1 d . . . . .
H17A H 0.6724 0.5618 0.7509 0.020 Uiso 1 1 d R U . . .
H17B H 0.4565 0.6141 0.7416 0.020 Uiso 1 1 d R U . . .
O18 O 1.1331(7) 0.5712(3) 0.75979(13) 0.0151(8) Uani 1 1 d . U . . .
O19 O 0.6730(7) 0.9273(3) 0.71929(13) 0.0165(8) Uani 1 1 d . . . . .
S20 S 0.4111(2) 0.94915(11) 0.71688(4) 0.0107(3) Uani 1 1 d . . . . .
O21 O 0.3018(7) 0.8418(3) 0.74046(12) 0.0143(8) Uani 1 1 d . . . . .
O22 O 0.3192(8) 0.9553(4) 0.67087(14) 0.0250(10) Uani 1 1 d . . . . .
O1WA O -0.1182(13) 1.0629(6) 0.6384(3) 0.041(2) Uani 0.763(16) 1 d . . P A 1
H1WA H 0.0206 1.0331 0.6407 0.049 Uiso 0.763(16) 1 d R U P A 1
H1WB H -0.1846 1.0301 0.6600 0.049 Uiso 0.763(16) 1 d R U P A 1
O1WB O -0.007(5) 1.057(2) 0.6001(10) 0.065(12) Uani 0.237(16) 1 d . . P A 2
H1WC H 0.1228 1.0300 0.6121 0.078 Uiso 0.237(16) 1 d R U P A 2
H1WD H -0.1361 1.0771 0.6103 0.078 Uiso 0.237(16) 1 d R U P A 2

loop_
_atom_site_aniso_label
_atom_site_aniso_U_11
_atom_site_aniso_U_22
_atom_site_aniso_U_33
_atom_site_aniso_U_23
_atom_site_aniso_U_13
_atom_site_aniso_U_12
Cd1 0.0161(2) 0.0033(2) 0.0128(2) -0.00076(12) 0.00083(15) 0.00014(12)
N1 0.011(2) 0.0078(19) 0.017(2) 0.0010(17) 0.0001(16) 0.0031(16)
C2 0.022(3) 0.015(3) 0.021(3) 0.002(2) -0.002(2) 0.001(2)
C3 0.023(3) 0.022(3) 0.018(3) 0.000(2) -0.002(2) 0.003(2)
C4 0.018(3) 0.016(3) 0.022(3) 0.002(2) 0.002(2) 0.001(2)
C5 0.015(3) 0.018(3) 0.019(3) 0.002(2) 0.003(2) 0.002(2)
C6 0.023(3) 0.012(2) 0.016(3) 0.003(2) -0.002(2) 0.001(2)
C7 0.011(3) 0.032(3) 0.025(3) 0.000(3) -0.001(2) 0.003(2)
N8 0.019(2) 0.037(3) 0.014(2) -0.001(2) 0.0014(18) 0.004(2)
N9 0.018(3) 0.040(3) 0.020(3) 0.006(2) 0.0055(19) 0.005(2)
C10 0.014(3) 0.033(3) 0.017(3) 0.002(2) 0.004(2) -0.002(2)
C11 0.022(3) 0.017(3) 0.017(3) -0.001(2) 0.001(2) 0.000(2)
C12 0.018(3) 0.024(3) 0.021(3) -0.002(2) -0.004(2) 0.000(2)
C13 0.014(3) 0.013(2) 0.020(3) -0.003(2) 0.002(2) 0.001(2)
N14 0.018(2) 0.0089(19) 0.014(2) 0.0005(17) -0.0001(17) 0.0007(17)
C15 0.020(3) 0.013(2) 0.015(3) -0.002(2) 0.000(2) 0.005(2)
C16 0.015(3) 0.021(3) 0.016(3) -0.001(2) 0.005(2) 0.000(2)
O17 0.0087(18) 0.0124(17) 0.028(2) -0.0016(15) 0.0022(15) -0.0019(14)
O18 0.0163(18) 0.0037(16) 0.026(2) 0.0067(14) 0.0032(14) 0.0007(14)
O19 0.017(2) 0.0070(16) 0.026(2) -0.0008(15) 0.0026(15) 0.0006(14)
S20 0.0150(6) 0.0041(5) 0.0130(6) -0.0005(4) 0.0008(4) 0.0001(4)
O21 0.0157(19) 0.0085(16) 0.019(2) 0.0027(14) 0.0010(14) -0.0027(14)
O22 0.040(3) 0.0158(19) 0.019(2) 0.0023(16) -0.0031(18) -0.0005(18)
O1WA 0.052(5) 0.026(3) 0.046(5) 0.012(3) 0.013(3) 0.009(3)
O1WB 0.066(19) 0.043(15) 0.08(2) 0.028(14) -0.046(17) -0.022(13)

loop_
_atom_type_symbol
_atom_type_description
_atom_type_scat_dispersion_real
_atom_type_scat_dispersion_imag
_atom_type_scat_source
C C 0.0033 0.0016 'International Tables Vol C Tables 4.2.6.8 and 6.1.1.4'
H H 0.0000 0.0000 'International Tables Vol C Tables 4.2.6.8 and 6.1.1.4'
N N 0.0061 0.0033 'International Tables Vol C Tables 4.2.6.8 and 6.1.1.4'
O O 0.0106 0.0060 'International Tables Vol C Tables 4.2.6.8 and 6.1.1.4'
S S 0.1246 0.1234 'International Tables Vol C Tables 4.2.6.8 and 6.1.1.4'
Cd Cd -0.8075 1.2024 'International Tables Vol C Tables 4.2.6.8 and 6.1.1.4'

loop_
_geom_angle_atom_site_label_1
_geom_angle_atom_site_label_2
_geom_angle_atom_site_label_3
_geom_angle
_geom_angle_site_symmetry_1
_geom_angle_site_symmetry_3
O17 Cd1 N14 97.14(16) . .
O17 Cd1 O21 164.70(13) . 1_655
N14 Cd1 O21 86.18(15) . 1_655
O17 Cd1 N1 88.79(15) . 4_675
N14 Cd1 N1 173.67(16) . 4_675
O21 Cd1 N1 87.52(14) 1_655 4_675
O17 Cd1 O19 89.35(13) . .
N14 Cd1 O19 90.39(15) . .
O21 Cd1 O19 105.61(13) 1_655 .
N1 Cd1 O19 91.90(15) 4_675 .
O17 Cd1 O18 83.04(14) . .
N14 Cd1 O18 87.84(15) . .
O21 Cd1 O18 82.16(13) 1_655 .
N1 Cd1 O18 90.69(15) 4_675 .
O19 Cd1 O18 171.90(14) . .
C6 N1 C2 118.5(5) . .
C6 N1 Cd1 121.4(3) . 4_576
C2 N1 Cd1 119.8(4) . 4_576
N1 C2 C3 122.1(6) . .
N1 C2 H2 118.9 . .
C3 C2 H2 118.9 . .
C2 C3 C4 119.6(6) . .
C2 C3 H3 120.2 . .
C4 C3 H3 120.2 . .
C3 C4 C5 118.6(6) . .
C3 C4 C7 120.3(5) . .
C5 C4 C7 121.2(5) . .
C6 C5 C4 118.5(5) . .
C6 C5 H5 120.8 . .
C4 C5 H5 120.8 . .
N1 C6 C5 122.7(5) . .
N1 C6 H6 118.7 . .
C5 C6 H6 118.7 . .
N8 C7 C4 123.6(5) . .
N8 C7 H7 118.2 . .
C4 C7 H7 118.2 . .
C7 N8 N9 112.0(5) . .
C10 N9 N8 114.1(5) . .
N9 C10 C11 122.5(5) . .
N9 C10 H10 118.8 . .
C11 C10 H10 118.8 . .
C12 C11 C16 118.5(5) . .
C12 C11 C10 121.2(5) . .
C16 C11 C10 120.2(5) . .
C13 C12 C11 119.6(5) . .
C13 C12 H12 120.2 . .
C11 C12 H12 120.2 . .
N14 C13 C12 122.7(5) . .
N14 C13 H13 118.6 . .
C12 C13 H13 118.6 . .
C15 N14 C13 117.3(5) . .
C15 N14 Cd1 123.0(3) . .
C13 N14 Cd1 119.2(4) . .
N14 C15 C16 123.6(5) . .
N14 C15 H15 118.2 . .
C16 C15 H15 118.2 . .
C15 C16 C11 118.2(5) . .
C15 C16 H16 120.9 . .
C11 C16 H16 120.9 . .
Cd1 O17 H17A 97.1 . .
Cd1 O17 H17B 146.0 . .
H17A O17 H17B 102.2 . .
S20 O18 Cd1 138.2(2) 2_646 .
S20 O19 Cd1 135.9(2) . .
O22 S20 O18 111.2(2) . 2_656
O22 S20 O21 111.5(2) . .
O18 S20 O21 108.6(2) 2_656 .
O22 S20 O19 109.3(3) . .
O18 S20 O19 108.1(2) 2_656 .
O21 S20 O19 108.1(2) . .
S20 O21 Cd1 133.6(2) . 1_455
H1WA O1WA H1WB 104.6 . .
H1WC O1WB H1WD 132.5 . .

loop_
_geom_bond_atom_site_label_1
_geom_bond_atom_site_label_2
_geom_bond_distance
_geom_bond_site_symmetry_2
Cd1 O17 2.283(4) .
Cd1 N14 2.290(5) .
Cd1 O21 2.294(4) 1_655
Cd1 N1 2.297(5) 4_675
Cd1 O19 2.309(4) .
Cd1 O18 2.330(3) .
N1 C6 1.336(8) .
N1 C2 1.347(7) .
N1 Cd1 2.297(5) 4_576
C2 C3 1.376(9) .
C2 H2 0.9500 .
C3 C4 1.382(9) .
C3 H3 0.9500 .
C4 C5 1.394(8) .
C4 C7 1.473(8) .
C5 C6 1.389(8) .
C5 H5 0.9500 .
C6 H6 0.9500 .
C7 N8 1.253(8) .
C7 H7 0.9500 .
N8 N9 1.397(7) .
N9 C10 1.244(8) .
C10 C11 1.466(8) .
C10 H10 0.9500 .
C11 C12 1.382(9) .
C11 C16 1.390(8) .
C12 C13 1.370(8) .
C12 H12 0.9500 .
C13 N14 1.351(7) .
C13 H13 0.9500 .
N14 C15 1.336(7) .
C15 C16 1.387(8) .
C15 H15 0.9500 .
C16 H16 0.9500 .
O17 H17A 0.8514 .
O17 H17B 0.8745 .
O18 S20 1.483(4) 2_646
O19 S20 1.492(4) .
S20 O22 1.452(4) .
S20 O18 1.483(4) 2_656
S20 O21 1.485(4) .
O21 Cd1 2.294(4) 1_455
O1WA H1WA 0.8403 .
O1WA H1WB 0.8521 .
O1WB H1WC 0.8403 .
O1WB H1WD 0.8400 .

loop_
_geom_hbond_atom_site_label_D
_geom_hbond_atom_site_label_H
_geom_hbond_atom_site_label_A
_geom_hbond_distance_DH
_geom_hbond_distance_HA
_geom_hbond_distance_DA
_geom_hbond_angle_DHA
_geom_hbond_site_symmetry_A
C6 H6 O17 0.95 2.52 3.446(7) 165.7 4_676
O17 H17A O19 0.85 1.84 2.695(5) 176.8 2_646
O17 H17B O18 0.87 2.00 2.868(6) 171.5 1_455
O1WA H1WA O22 0.84 2.02 2.815(8) 157.5 .
O1WA H1WB O19 0.85 2.29 3.141(9) 173.6 1_455
O1WA H1WA O22 0.84 2.02 2.815(8) 157.5 .
